data_9016554
loop_
_publ_author_name
'Nagashima, M.'
'Armbruster, T.'

_publ_section_title
;
 Palenzonaite, berzeliite, and manganberzeliite:(As5+,V5+,Si4+)O4 tetrahedra
 in garnet structures
;
_journal_name_full 'Mineralogical Magazine'
_journal_page_first 1081
_journal_page_last 1097
_journal_paper_doi 10.1180/minmag.2012.076.5.02
_journal_volume 76
_journal_year 2012
_chemical_compound_source 'Molinello mine, Italy'
_chemical_formula_sum 'As0.024 Ca2.19 Mn1.978 Na0.81 O12 Si0.21 V2.781'
_chemical_name_mineral Palenzonaite
_space_group_IT_number 230
_symmetry_space_group_name_Hall '-I 4bd 2c 3'
_symmetry_space_group_name_H-M 'I a -3 d'
_cell_angle_alpha 90
_cell_angle_beta 90
_cell_angle_gamma 90
_cell_length_a 12.5433
_cell_length_b 12.5433
_cell_length_c 12.5433
_cell_formula_units_Z 8
_cell_volume 1973.492
_database_code_amcsd 0019609
_exptl_crystal_density_diffrn 3.745
_cod_original_sg_symbol_H-M 'I a 3 d'
_cod_original_formula_sum '(Ca2.19 Na.81) V2.781 As.024 Si.21 Mn1.978 O12'
_cod_database_code 9016554

loop_
_space_group_symop_operation_xyz
x,y,z
1/2+x,1/2+y,1/2+z
z,1/2-x,1/2+y
1/2+z,-x,+y
-y,1/2+z,1/2-x
1/2-y,+z,-x
x,1/2-y,1/2+z
1/2+x,-y,+z
-z,1/2+x,1/2-y
1/2-z,+x,-y
y,1/2-z,1/2+x
1/2+y,-z,+x
-x,1/2+y,1/2-z
1/2-x,+y,-z
3/4+x,1/4-z,3/4-y
1/4+x,3/4-z,1/4-y
3/4-z,1/4+y,3/4+x
1/4-z,3/4+y,1/4+x
3/4+y,1/4-x,3/4-z
1/4+y,3/4-x,1/4-z
3/4-x,1/4+z,3/4+y
1/4-x,3/4+z,1/4+y
3/4+z,1/4-y,3/4-x
1/4+z,3/4-y,1/4-x
3/4-y,1/4+x,3/4+z
1/4-y,3/4+x,1/4+z
1/4+x,1/4+z,1/4+y
3/4+x,3/4+z,3/4+y
1/4-z,1/4-y,1/4-x
3/4-z,3/4-y,3/4-x
1/4+y,1/4+x,1/4+z
3/4+y,3/4+x,3/4+z
1/4-x,1/4-z,1/4-y
3/4-x,3/4-z,3/4-y
1/4+z,1/4+y,1/4+x
3/4+z,3/4+y,3/4+x
1/4-y,1/4-x,1/4-z
3/4-y,3/4-x,3/4-z
1/2+z,x,1/2-y
+z,1/2+x,-y
1/2-y,-z,1/2+x
-y,1/2-z,+x
1/2+x,y,1/2-z
+x,1/2+y,-z
1/2-z,-x,1/2+y
-z,1/2-x,+y
1/2+y,z,1/2-x
+y,1/2+z,-x
1/2-x,-y,1/2+z
-x,1/2-y,+z
1/2-z,1/2+x,y
-z,+x,1/2+y
1/2+y,1/2-z,-x
+y,-z,1/2-x
1/2-x,1/2+y,z
-x,+y,1/2+z
1/2+z,1/2-x,-y
+z,-x,1/2-y
1/2-y,1/2+z,x
-y,+z,1/2+x
1/2+x,1/2-y,-z
+x,-y,1/2-z
3/4-x,3/4+z,1/4-y
1/4-x,1/4+z,3/4-y
3/4+z,3/4-y,1/4+x
1/4+z,1/4-y,3/4+x
3/4-y,3/4+x,1/4-z
1/4-y,1/4+x,3/4-z
3/4+x,3/4-z,1/4+y
1/4+x,1/4-z,3/4+y
3/4-z,3/4+y,1/4-x
1/4-z,1/4+y,3/4-x
3/4+y,3/4-x,1/4+z
1/4+y,1/4-x,3/4+z
1/4-x,3/4-z,3/4+y
3/4-x,1/4-z,1/4+y
1/4+z,3/4+y,3/4-x
3/4+z,1/4+y,1/4-x
1/4-y,3/4-x,3/4+z
3/4-y,1/4-x,1/4+z
1/4+x,3/4+z,3/4-y
3/4+x,1/4+z,1/4-y
1/4-z,3/4-y,3/4+x
3/4-z,1/4-y,1/4+x
1/4+y,3/4+x,3/4-z
3/4+y,1/4+x,1/4-z
-z,-x,-y
1/2-z,1/2-x,1/2-y
y,z,x
1/2+y,1/2+z,1/2+x
-x,-y,-z
1/2-x,1/2-y,1/2-z
z,x,y
1/2+z,1/2+x,1/2+y
-y,-z,-x
1/2-y,1/2-z,1/2-x

loop_
_atom_site_aniso_label
_atom_site_aniso_U_11
_atom_site_aniso_U_22
_atom_site_aniso_U_33
_atom_site_aniso_U_12
_atom_site_aniso_U_13
_atom_site_aniso_U_23
Ca 0.01060 0.01410 0.01410 0.00000 0.00000 0.00160
Na 0.01060 0.01410 0.01410 0.00000 0.00000 0.00160
V 0.00760 0.00730 0.00730 0.00000 0.00000 0.00000
As 0.00760 0.00730 0.00730 0.00000 0.00000 0.00000
Si 0.00760 0.00730 0.00730 0.00000 0.00000 0.00000
Mn 0.01110 0.01110 0.01110 -0.00050 -0.00050 -0.00050
O 0.01310 0.01430 0.01220 0.00000 0.00020 0.00080

loop_
_atom_site_label
_atom_site_fract_x
_atom_site_fract_y
_atom_site_fract_z
_atom_site_occupancy
_atom_site_U_iso_or_equiv
Ca 0.12500 0.00000 0.25000 0.73000 0.01290
Na 0.12500 0.00000 0.25000 0.27000 0.01290
V 0.37500 0.00000 0.25000 0.92700 0.00740
As 0.37500 0.00000 0.25000 0.00800 0.00740
Si 0.37500 0.00000 0.25000 0.07000 0.00740
Mn 0.00000 0.00000 0.00000 0.98900 0.01110
O 0.03924 0.05416 0.65842 1.00000 0.01320

loop_
_cod_related_entry_id
_cod_related_entry_database
_cod_related_entry_code
1 AMCSD 0019609
